data_2221360
loop_
_publ_author_name
'Shi, Xue-Feng'
'Li, Dacheng'
'Li, Pi-Yong'
'Wang, Da-Qi'

_publ_section_title Bis[\m-<i>N</i>'-isobutyryl-1-oxidonaphthalene-2-carbohydrazidato(3-)]dipyridinetricopper(II)
_journal_coeditor_code HB2917
_journal_issue 4
_journal_name_full 'Acta Crystallographica Section E'
_journal_page_first m435
_journal_paper_doi 10.1107/S1600536809009003
_journal_volume 65
_journal_year 2009
_chemical_formula_iupac '[Cu3 (C15 H13 N2 O3)2 (C5 H5 N)2]'
_chemical_formula_moiety 'C40 H36 Cu3 N6 O6'
_chemical_formula_sum 'C40 H36 Cu3 N6 O6'
_chemical_formula_weight 887.37
_chemical_name_systematic
;
Bis[\m-<i>N</i>'-isobutyryl-1-oxidonaphthalene-2-
carbohydrazidato(3-)]dipyridinetricopper(II)
;
_space_group_IT_number 15
_symmetry_cell_setting monoclinic
_symmetry_space_group_name_Hall '-C 2yc'
_symmetry_space_group_name_H-M 'C 1 2/c 1'
_atom_sites_solution_hydrogens geom
_atom_sites_solution_primary direct
_atom_sites_solution_secondary difmap
_audit_creation_method SHELXL-97
_cell_angle_alpha 90.00
_cell_angle_beta 113.684(2)
_cell_angle_gamma 90.00
_cell_formula_units_Z 4
_cell_length_a 23.661(2)
_cell_length_b 13.0521(18)
_cell_length_c 13.3142(15)
_cell_measurement_reflns_used 3140
_cell_measurement_temperature 298(2)
_cell_measurement_theta_max 26.323
_cell_measurement_theta_min 2.715
_cell_volume 3765.5(7)
_computing_cell_refinement 'SAINT (Siemens, 1996)'
_computing_data_collection 'SMART (Siemens, 1996)'
_computing_data_reduction 'SAINT (Siemens, 1996)'
_computing_molecular_graphics 'SHELXTL (Sheldrick, 2008)'
_computing_publication_material 'SHELXTL (Sheldrick, 2008)'
_computing_structure_refinement 'SHELXL97 (Sheldrick, 2008)'
_computing_structure_solution 'SHELXS97 (Sheldrick, 2008)'
_diffrn_ambient_temperature 298(2)
_diffrn_measured_fraction_theta_full 0.996
_diffrn_measured_fraction_theta_max 0.996
_diffrn_measurement_device_type 'Siemens SMART CCD'
_diffrn_measurement_method \w
_diffrn_radiation_monochromator graphite
_diffrn_radiation_source 'fine-focus sealed tube'
_diffrn_radiation_type MoK\a
_diffrn_radiation_wavelength 0.71073
_diffrn_reflns_av_R_equivalents 0.0502
_diffrn_reflns_av_sigmaI/netI 0.0480
_diffrn_reflns_limit_h_max 27
_diffrn_reflns_limit_h_min -28
_diffrn_reflns_limit_k_max 15
_diffrn_reflns_limit_k_min -14
_diffrn_reflns_limit_l_max 15
_diffrn_reflns_limit_l_min -13
_diffrn_reflns_number 9477
_diffrn_reflns_theta_full 25.01
_diffrn_reflns_theta_max 25.01
_diffrn_reflns_theta_min 1.82
_exptl_absorpt_coefficient_mu 1.735
_exptl_absorpt_correction_T_max 0.615
_exptl_absorpt_correction_T_min 0.566
_exptl_absorpt_correction_type multi-scan
_exptl_absorpt_process_details '(SADABS; Siemens, 1996)'
_exptl_crystal_colour green
_exptl_crystal_density_diffrn 1.565
_exptl_crystal_density_meas 1.565
_exptl_crystal_density_method 'not measured'
_exptl_crystal_description block
_exptl_crystal_F_000 1812
_exptl_crystal_size_max 0.37
_exptl_crystal_size_mid 0.35
_exptl_crystal_size_min 0.31
_refine_diff_density_max 0.822
_refine_diff_density_min -0.328
_refine_ls_extinction_method none
_refine_ls_goodness_of_fit_ref 0.996
_refine_ls_hydrogen_treatment constr
_refine_ls_matrix_type full
_refine_ls_number_parameters 251
_refine_ls_number_reflns 3310
_refine_ls_number_restraints 0
_refine_ls_restrained_S_all 0.996
_refine_ls_R_factor_all 0.0720
_refine_ls_R_factor_gt 0.0387
_refine_ls_shift/su_max 0.001
_refine_ls_shift/su_mean 0.000
_refine_ls_structure_factor_coef Fsqd
_refine_ls_weighting_details 'calc w=1/[\s^2^(Fo^2^)+(0.079P)^2^+4.0071P] where P=(Fo^2^+2Fc^2^)/3'
_refine_ls_weighting_scheme calc
_refine_ls_wR_factor_gt 0.0981
_refine_ls_wR_factor_ref 0.1354
_reflns_number_gt 2319
_reflns_number_total 3310
_reflns_threshold_expression I>2\s(I)
_cod_data_source_file hb2917.cif
_cod_data_source_block I
_cod_depositor_comments
;
The following automatic conversions were performed:
'_symmetry_cell_setting' value 'Monoclinic' changed to 'monoclinic'
according to '/home/saulius/struct/CIF-dictionaries/cif_core.dic'
dictionary named 'cif_core.dic' version 2.4.1 from 2010-06-29.

Automatic conversion script
Id: cif_fix_enum 1527 2010-12-29 10:47:43Z saulius 

The following automatic conversions were performed:

'_symmetry_cell_setting' value 'Monoclinic' changed to 'monoclinic'
according to /home/saulius/struct/CIF-dictionaries/cif_core.dic
dictionary named 'cif_core.dic' version 2.4.1 from 2010-06-29.

Automatic conversion script
Id: cif_fix_values 1715 2011-07-08 13:25:40Z adriana 
;
_cod_original_sg_symbol_H-M 'C 2/c'
_cod_database_code 2221360
_cod_database_fobs_code 2221360

loop_
_symmetry_equiv_pos_as_xyz
'x, y, z'
'-x, y, -z+1/2'
'x+1/2, y+1/2, z'
'-x+1/2, y+1/2, -z+1/2'
'-x, -y, -z'
'x, -y, z-1/2'
'-x+1/2, -y+1/2, -z'
'x+1/2, -y+1/2, z-1/2'

loop_
_atom_site_type_symbol
_atom_site_label
_atom_site_fract_x
_atom_site_fract_y
_atom_site_fract_z
_atom_site_U_iso_or_equiv
_atom_site_adp_type
_atom_site_calc_flag
_atom_site_refinement_flags
_atom_site_occupancy
_atom_site_disorder_assembly
_atom_site_disorder_group
Cu Cu1 0.5000 0.86302(6) 0.2500 0.0410(2) Uani d S 1 . .
Cu Cu2 0.68569(2) 0.80745(4) 0.23216(4) 0.0404(2) Uani d . 1 . .
N N1 0.62147(15) 0.8496(3) 0.2723(3) 0.0401(8) Uani d . 1 . .
N N2 0.56137(15) 0.8380(3) 0.1900(3) 0.0425(9) Uani d . 1 . .
N N3 0.74587(15) 0.7504(3) 0.1787(3) 0.0386(8) Uani d . 1 . .
O O1 0.57183(12) 0.8896(2) 0.3816(2) 0.0446(7) Uani d . 1 . .
O O2 0.74777(12) 0.8431(2) 0.3698(2) 0.0442(7) Uani d . 1 . .
O O3 0.61596(13) 0.7851(3) 0.0920(2) 0.0523(8) Uani d . 1 . .
C C1 0.62281(18) 0.8758(3) 0.3692(3) 0.0363(9) Uani d . 1 . .
C C2 0.73934(18) 0.8742(3) 0.4567(3) 0.0361(9) Uani d . 1 . .
C C3 0.68203(18) 0.8912(3) 0.4623(3) 0.0341(9) Uani d . 1 . .
C C4 0.68036(19) 0.9281(3) 0.5618(3) 0.0399(10) Uani d . 1 . .
H H4 0.6421 0.9386 0.5645 0.048 Uiso calc R 1 . .
C C5 0.7314(2) 0.9484(3) 0.6518(3) 0.0440(11) Uani d . 1 . .
H H5 0.7278 0.9733 0.7144 0.053 Uiso calc R 1 . .
C C6 0.7909(2) 0.9322(3) 0.6522(3) 0.0421(10) Uani d . 1 . .
C C7 0.79500(19) 0.8936(3) 0.5546(3) 0.0398(10) Uani d . 1 . .
C C8 0.85377(19) 0.8776(4) 0.5545(4) 0.0503(11) Uani d . 1 . .
H H8 0.8570 0.8522 0.4919 0.060 Uiso calc R 1 . .
C C9 0.9059(2) 0.8990(5) 0.6448(4) 0.0674(15) Uani d . 1 . .
H H9 0.9443 0.8885 0.6426 0.081 Uiso calc R 1 . .
C C10 0.9026(2) 0.9367(4) 0.7415(4) 0.0655(15) Uani d . 1 . .
H H10 0.9385 0.9507 0.8029 0.079 Uiso calc R 1 . .
C C11 0.8464(2) 0.9522(4) 0.7439(4) 0.0559(13) Uani d . 1 . .
H H11 0.8443 0.9767 0.8080 0.067 Uiso calc R 1 . .
C C12 0.56432(19) 0.8035(4) 0.0990(4) 0.0451(11) Uani d . 1 . .
C C13 0.5056(2) 0.7872(4) -0.0027(4) 0.0548(13) Uani d . 1 . .
H H13 0.4703 0.7944 0.0176 0.066 Uiso calc R 1 . .
C C14 0.5046(3) 0.6793(5) -0.0479(5) 0.090(2) Uani d . 1 . .
H H14A 0.5318 0.6765 -0.0854 0.135 Uiso calc R 1 . .
H H14B 0.4634 0.6627 -0.0982 0.135 Uiso calc R 1 . .
H H14C 0.5180 0.6310 0.0114 0.135 Uiso calc R 1 . .
C C15 0.5004(3) 0.8681(5) -0.0879(5) 0.0862(19) Uani d . 1 . .
H H15A 0.5084 0.9344 -0.0539 0.129 Uiso calc R 1 . .
H H15B 0.4595 0.8668 -0.1449 0.129 Uiso calc R 1 . .
H H15C 0.5299 0.8541 -0.1188 0.129 Uiso calc R 1 . .
C C16 0.7284(2) 0.6777(3) 0.0995(3) 0.0414(10) Uani d . 1 . .
H H16 0.6872 0.6577 0.0689 0.050 Uiso calc R 1 . .
C C17 0.7684(2) 0.6324(3) 0.0624(4) 0.0468(11) Uani d . 1 . .
H H17 0.7548 0.5822 0.0084 0.056 Uiso calc R 1 . .
C C18 0.8288(2) 0.6624(4) 0.1064(4) 0.0585(13) Uani d . 1 . .
H H18 0.8571 0.6324 0.0829 0.070 Uiso calc R 1 . .
C C19 0.8476(2) 0.7379(5) 0.1861(4) 0.0604(13) Uani d . 1 . .
H H19 0.8883 0.7605 0.2160 0.072 Uiso calc R 1 . .
C C20 0.8046(2) 0.7787(4) 0.2200(4) 0.0489(11) Uani d . 1 . .
H H20 0.8174 0.8285 0.2745 0.059 Uiso calc R 1 . .

loop_
_atom_site_aniso_label
_atom_site_aniso_U_11
_atom_site_aniso_U_22
_atom_site_aniso_U_33
_atom_site_aniso_U_12
_atom_site_aniso_U_13
_atom_site_aniso_U_23
Cu1 0.0270(4) 0.0562(5) 0.0400(4) 0.000 0.0138(3) 0.000
Cu2 0.0282(3) 0.0537(4) 0.0391(3) -0.0004(2) 0.0133(2) -0.0070(2)
N1 0.0243(17) 0.058(2) 0.0350(19) -0.0019(16) 0.0083(15) -0.0053(17)
N2 0.0269(18) 0.062(2) 0.0371(19) -0.0036(17) 0.0110(16) -0.0097(18)
N3 0.0349(19) 0.044(2) 0.0392(19) 0.0012(16) 0.0175(16) -0.0024(17)
O1 0.0286(15) 0.0644(19) 0.0435(17) -0.0017(14) 0.0172(13) -0.0100(15)
O2 0.0308(15) 0.0602(19) 0.0417(17) -0.0003(14) 0.0146(13) -0.0083(15)
O3 0.0291(16) 0.088(2) 0.0386(17) 0.0002(16) 0.0123(13) -0.0135(16)
C1 0.031(2) 0.039(2) 0.041(2) -0.0013(18) 0.0161(18) -0.0011(19)
C2 0.034(2) 0.032(2) 0.040(2) -0.0022(17) 0.0121(18) 0.0006(18)
C3 0.029(2) 0.034(2) 0.037(2) -0.0010(17) 0.0120(17) -0.0024(18)
C4 0.039(2) 0.042(2) 0.040(2) -0.0004(19) 0.016(2) -0.0016(19)
C5 0.057(3) 0.041(2) 0.034(2) -0.003(2) 0.017(2) -0.0002(19)
C6 0.046(3) 0.032(2) 0.041(2) -0.0017(19) 0.011(2) 0.0039(19)
C7 0.040(2) 0.032(2) 0.043(2) -0.0017(18) 0.013(2) 0.0008(19)
C8 0.034(2) 0.059(3) 0.053(3) 0.002(2) 0.012(2) -0.008(2)
C9 0.037(3) 0.089(4) 0.066(3) 0.001(3) 0.009(3) -0.006(3)
C10 0.041(3) 0.072(4) 0.058(3) -0.002(3) -0.007(2) -0.004(3)
C11 0.057(3) 0.054(3) 0.043(3) -0.003(2) 0.006(2) -0.002(2)
C12 0.031(2) 0.064(3) 0.040(2) -0.001(2) 0.0130(19) -0.001(2)
C13 0.031(2) 0.088(4) 0.038(2) 0.001(2) 0.008(2) -0.009(3)
C14 0.078(4) 0.082(4) 0.070(4) -0.011(3) -0.012(3) -0.016(3)
C15 0.074(4) 0.084(4) 0.064(4) -0.006(3) -0.009(3) 0.004(3)
C16 0.042(2) 0.038(2) 0.044(2) -0.0023(19) 0.018(2) 0.001(2)
C17 0.056(3) 0.040(3) 0.046(3) 0.004(2) 0.022(2) -0.002(2)
C18 0.057(3) 0.070(3) 0.055(3) 0.024(3) 0.031(3) 0.002(3)
C19 0.035(3) 0.089(4) 0.056(3) 0.005(3) 0.017(2) -0.003(3)
C20 0.035(2) 0.062(3) 0.047(3) 0.000(2) 0.014(2) -0.008(2)

loop_
_atom_type_symbol
_atom_type_description
_atom_type_scat_dispersion_real
_atom_type_scat_dispersion_imag
_atom_type_scat_source
C C 0.0033 0.0016 'International Tables Vol C Tables 4.2.6.8 and 6.1.1.4'
H H 0.0000 0.0000 'International Tables Vol C Tables 4.2.6.8 and 6.1.1.4'
N N 0.0061 0.0033 'International Tables Vol C Tables 4.2.6.8 and 6.1.1.4'
O O 0.0106 0.0060 'International Tables Vol C Tables 4.2.6.8 and 6.1.1.4'
Cu Cu 0.3201 1.2651 'International Tables Vol C Tables 4.2.6.8 and 6.1.1.4'

loop_
_geom_angle_atom_site_label_1
_geom_angle_atom_site_label_2
_geom_angle_atom_site_label_3
_geom_angle_site_symmetry_1
_geom_angle_site_symmetry_3
_geom_angle
_geom_angle_publ_flag
O1 Cu1 O1 . 2_655 159.21(19) n
O1 Cu1 N2 . . 82.65(13) n
O1 Cu1 N2 2_655 . 100.87(13) n
O1 Cu1 N2 . 2_655 100.87(13) n
O1 Cu1 N2 2_655 2_655 82.65(13) n
N2 Cu1 N2 . 2_655 160.7(2) n
N1 Cu2 O2 . . 93.11(13) n
N1 Cu2 O3 . . 81.17(13) n
O2 Cu2 O3 . . 173.00(13) n
N1 Cu2 N3 . . 172.94(14) n
O2 Cu2 N3 . . 92.88(13) n
O3 Cu2 N3 . . 93.10(13) n
C1 N1 N2 . . 114.0(3) ?
C1 N1 Cu2 . . 130.2(3) ?
N2 N1 Cu2 . . 115.1(3) ?
C12 N2 N1 . . 109.9(3) ?
C12 N2 Cu1 . . 139.2(3) ?
N1 N2 Cu1 . . 110.4(2) ?
C20 N3 C16 . . 117.3(4) ?
C20 N3 Cu2 . . 122.2(3) ?
C16 N3 Cu2 . . 120.4(3) ?
C1 O1 Cu1 . . 112.8(3) ?
C2 O2 Cu2 . . 126.6(3) ?
C12 O3 Cu2 . . 111.4(3) ?
O1 C1 N1 . . 120.1(4) ?
O1 C1 C3 . . 119.8(4) ?
N1 C1 C3 . . 120.1(3) ?
O2 C2 C3 . . 125.9(4) ?
O2 C2 C7 . . 116.0(4) ?
C3 C2 C7 . . 118.1(4) ?
C2 C3 C4 . . 119.4(4) ?
C2 C3 C1 . . 123.3(4) ?
C4 C3 C1 . . 117.3(3) ?
C5 C4 C3 . . 123.1(4) ?
C5 C4 H4 . . 118.5 ?
C3 C4 H4 . . 118.5 ?
C4 C5 C6 . . 120.6(4) ?
C4 C5 H5 . . 119.7 ?
C6 C5 H5 . . 119.7 ?
C11 C6 C5 . . 123.4(4) ?
C11 C6 C7 . . 118.2(4) ?
C5 C6 C7 . . 118.4(4) ?
C8 C7 C6 . . 118.6(4) ?
C8 C7 C2 . . 120.9(4) ?
C6 C7 C2 . . 120.5(4) ?
C9 C8 C7 . . 121.0(5) ?
C9 C8 H8 . . 119.5 ?
C7 C8 H8 . . 119.5 ?
C8 C9 C10 . . 121.0(5) ?
C8 C9 H9 . . 119.5 ?
C10 C9 H9 . . 119.5 ?
C11 C10 C9 . . 119.2(4) ?
C11 C10 H10 . . 120.4 ?
C9 C10 H10 . . 120.4 ?
C10 C11 C6 . . 122.0(5) ?
C10 C11 H11 . . 119.0 ?
C6 C11 H11 . . 119.0 ?
O3 C12 N2 . . 122.2(4) ?
O3 C12 C13 . . 117.8(4) ?
N2 C12 C13 . . 120.0(4) ?
C12 C13 C15 . . 109.9(4) ?
C12 C13 C14 . . 110.1(4) ?
C15 C13 C14 . . 111.2(5) ?
C12 C13 H13 . . 108.5 ?
C15 C13 H13 . . 108.5 ?
C14 C13 H13 . . 108.5 ?
C13 C14 H14A . . 109.5 ?
C13 C14 H14B . . 109.5 ?
H14A C14 H14B . . 109.5 ?
C13 C14 H14C . . 109.5 ?
H14A C14 H14C . . 109.5 ?
H14B C14 H14C . . 109.5 ?
C13 C15 H15A . . 109.5 ?
C13 C15 H15B . . 109.5 ?
H15A C15 H15B . . 109.5 ?
C13 C15 H15C . . 109.5 ?
H15A C15 H15C . . 109.5 ?
H15B C15 H15C . . 109.5 ?
N3 C16 C17 . . 123.1(4) ?
N3 C16 H16 . . 118.5 ?
C17 C16 H16 . . 118.5 ?
C16 C17 C18 . . 118.6(4) ?
C16 C17 H17 . . 120.7 ?
C18 C17 H17 . . 120.7 ?
C17 C18 C19 . . 119.4(4) ?
C17 C18 H18 . . 120.3 ?
C19 C18 H18 . . 120.3 ?
C20 C19 C18 . . 118.4(5) ?
C20 C19 H19 . . 120.8 ?
C18 C19 H19 . . 120.8 ?
N3 C20 C19 . . 123.2(4) ?
N3 C20 H20 . . 118.4 ?
C19 C20 H20 . . 118.4 ?

loop_
_geom_bond_atom_site_label_1
_geom_bond_atom_site_label_2
_geom_bond_site_symmetry_2
_geom_bond_distance
_geom_bond_publ_flag
Cu1 O1 . 1.920(3) y
Cu1 O1 2_655 1.920(3) y
Cu1 N2 . 1.946(3) y
Cu1 N2 2_655 1.946(3) y
Cu2 N1 . 1.884(3) y
Cu2 O2 . 1.890(3) y
Cu2 O3 . 1.953(3) y
Cu2 N3 . 1.975(3) y
N1 C1 . 1.323(5) ?
N1 N2 . 1.412(5) ?
N2 C12 . 1.320(5) ?
N3 C20 . 1.326(5) ?
N3 C16 . 1.354(5) ?
O1 C1 . 1.294(5) ?
O2 C2 . 1.315(5) ?
O3 C12 . 1.285(5) ?
C1 C3 . 1.465(5) ?
C2 C3 . 1.405(5) ?
C2 C7 . 1.455(6) ?
C3 C4 . 1.425(6) ?
C4 C5 . 1.342(6) ?
C4 H4 . 0.9300 ?
C5 C6 . 1.423(6) ?
C5 H5 . 0.9300 ?
C6 C11 . 1.412(6) ?
C6 C7 . 1.433(6) ?
C7 C8 . 1.406(6) ?
C8 C9 . 1.361(6) ?
C8 H8 . 0.9300 ?
C9 C10 . 1.409(7) ?
C9 H9 . 0.9300 ?
C10 C11 . 1.360(7) ?
C10 H10 . 0.9300 ?
C11 H11 . 0.9300 ?
C12 C13 . 1.516(6) ?
C13 C15 . 1.518(8) ?
C13 C14 . 1.529(8) ?
C13 H13 . 0.9800 ?
C14 H14A . 0.9600 ?
C14 H14B . 0.9600 ?
C14 H14C . 0.9600 ?
C15 H15A . 0.9600 ?
C15 H15B . 0.9600 ?
C15 H15C . 0.9600 ?
C16 C17 . 1.365(6) ?
C16 H16 . 0.9300 ?
C17 C18 . 1.367(7) ?
C17 H17 . 0.9300 ?
C18 C19 . 1.384(7) ?
C18 H18 . 0.9300 ?
C19 C20 . 1.374(6) ?
C19 H19 . 0.9300 ?
C20 H20 . 0.9300 ?

loop_
_geom_hbond_atom_site_label_D
_geom_hbond_atom_site_label_H
_geom_hbond_atom_site_label_A
_geom_hbond_site_symmetry_A
_geom_hbond_distance_DH
_geom_hbond_distance_HA
_geom_hbond_distance_DA
_geom_hbond_angle_DHA
C17 H17 Cg1 4_645 0.93 2.53 3.362(4) 150

loop_
_geom_torsion_atom_site_label_1
_geom_torsion_atom_site_label_2
_geom_torsion_atom_site_label_3
_geom_torsion_atom_site_label_4
_geom_torsion_site_symmetry_1
_geom_torsion_site_symmetry_2
_geom_torsion_site_symmetry_3
_geom_torsion_site_symmetry_4
_geom_torsion
_geom_torsion_publ_flag
O2 Cu2 N1 C1 . . . . -10.5(4) ?
O3 Cu2 N1 C1 . . . . 173.6(4) ?
O2 Cu2 N1 N2 . . . . 179.6(3) ?
O3 Cu2 N1 N2 . . . . 3.6(3) ?
C1 N1 N2 C12 . . . . -174.6(4) ?
Cu2 N1 N2 C12 . . . . -3.0(5) ?
C1 N1 N2 Cu1 . . . . -0.9(5) ?
Cu2 N1 N2 Cu1 . . . . 170.69(17) ?
O1 Cu1 N2 C12 . . . . 172.5(5) ?
O1 Cu1 N2 C12 2_655 . . . -28.3(5) ?
N2 Cu1 N2 C12 2_655 . . . 70.6(5) ?
O1 Cu1 N2 N1 . . . . 1.6(3) ?
O1 Cu1 N2 N1 2_655 . . . 160.8(3) ?
N2 Cu1 N2 N1 2_655 . . . -100.4(3) ?
O2 Cu2 N3 C20 . . . . -23.5(4) ?
O3 Cu2 N3 C20 . . . . 152.8(4) ?
O2 Cu2 N3 C16 . . . . 154.6(3) ?
O3 Cu2 N3 C16 . . . . -29.1(3) ?
O1 Cu1 O1 C1 2_655 . . . -103.3(3) ?
N2 Cu1 O1 C1 . . . . -2.0(3) ?
N2 Cu1 O1 C1 2_655 . . . 158.7(3) ?
N1 Cu2 O2 C2 . . . . 6.4(3) ?
N3 Cu2 O2 C2 . . . . -169.9(3) ?
N1 Cu2 O3 C12 . . . . -3.6(3) ?
N3 Cu2 O3 C12 . . . . 172.2(3) ?
Cu1 O1 C1 N1 . . . . 2.2(5) ?
Cu1 O1 C1 C3 . . . . -179.0(3) ?
N2 N1 C1 O1 . . . . -0.8(6) ?
Cu2 N1 C1 O1 . . . . -170.8(3) ?
N2 N1 C1 C3 . . . . -179.6(3) ?
Cu2 N1 C1 C3 . . . . 10.4(6) ?
Cu2 O2 C2 C3 . . . . -3.0(6) ?
Cu2 O2 C2 C7 . . . . 177.9(3) ?
O2 C2 C3 C4 . . . . -178.1(4) ?
C7 C2 C3 C4 . . . . 1.1(6) ?
O2 C2 C3 C1 . . . . 0.1(7) ?
C7 C2 C3 C1 . . . . 179.2(4) ?
O1 C1 C3 C2 . . . . 177.6(4) ?
N1 C1 C3 C2 . . . . -3.6(6) ?
O1 C1 C3 C4 . . . . -4.3(6) ?
N1 C1 C3 C4 . . . . 174.6(4) ?
C2 C3 C4 C5 . . . . 0.4(6) ?
C1 C3 C4 C5 . . . . -177.8(4) ?
C3 C4 C5 C6 . . . . -0.9(7) ?
C4 C5 C6 C11 . . . . 179.9(4) ?
C4 C5 C6 C7 . . . . -0.1(6) ?
C11 C6 C7 C8 . . . . -0.1(6) ?
C5 C6 C7 C8 . . . . 179.8(4) ?
C11 C6 C7 C2 . . . . -178.4(4) ?
C5 C6 C7 C2 . . . . 1.6(6) ?
O2 C2 C7 C8 . . . . -1.0(6) ?
C3 C2 C7 C8 . . . . 179.8(4) ?
O2 C2 C7 C6 . . . . 177.1(4) ?
C3 C2 C7 C6 . . . . -2.1(6) ?
C6 C7 C8 C9 . . . . -0.4(7) ?
C2 C7 C8 C9 . . . . 177.8(5) ?
C7 C8 C9 C10 . . . . 0.7(8) ?
C8 C9 C10 C11 . . . . -0.3(9) ?
C9 C10 C11 C6 . . . . -0.3(8) ?
C5 C6 C11 C10 . . . . -179.4(5) ?
C7 C6 C11 C10 . . . . 0.5(7) ?
Cu2 O3 C12 N2 . . . . 3.1(6) ?
Cu2 O3 C12 C13 . . . . -178.6(3) ?
N1 N2 C12 O3 . . . . -0.2(6) ?
Cu1 N2 C12 O3 . . . . -171.2(3) ?
N1 N2 C12 C13 . . . . -178.4(4) ?
Cu1 N2 C12 C13 . . . . 10.7(8) ?
O3 C12 C13 C15 . . . . -69.6(6) ?
N2 C12 C13 C15 . . . . 108.6(5) ?
O3 C12 C13 C14 . . . . 53.2(6) ?
N2 C12 C13 C14 . . . . -128.5(5) ?
C20 N3 C16 C17 . . . . 0.9(6) ?
Cu2 N3 C16 C17 . . . . -177.3(3) ?
N3 C16 C17 C18 . . . . -0.7(7) ?
C16 C17 C18 C19 . . . . -0.5(7) ?
C17 C18 C19 C20 . . . . 1.4(8) ?
C16 N3 C20 C19 . . . . 0.0(7) ?
Cu2 N3 C20 C19 . . . . 178.2(4) ?
C18 C19 C20 N3 . . . . -1.2(8) ?
